data_7032270
loop_
_publ_author_name
'Arnold, Polly L.'
'Bell, Nicola L.'
'Marr, Isobel H.'
'She, Siyi'
'Hamilton, Jonathan'
'Fraser, Craig'
'Wang, Kai'

_publ_section_title
;
 Protonolysis and thermolysis reactions of functionalised NHC-carbene
 boranes and borates.
;
_journal_issue 41
_journal_name_full 'Dalton transactions (Cambridge, England : 2003)'
_journal_page_first 15419
_journal_page_last 15428
_journal_paper_doi 10.1039/c4dt01464b
_journal_volume 43
_journal_year 2014
_chemical_formula_moiety 'C26 H27 Br N2 O'
_chemical_formula_sum 'C26 H27 Br N2 O'
_chemical_formula_weight 463.41
_chemical_name_systematic
;
 ?
;
_space_group_IT_number 14
_symmetry_cell_setting monoclinic
_symmetry_space_group_name_Hall '-P 2yn'
_symmetry_space_group_name_H-M 'P 1 21/n 1'
_atom_sites_solution_hydrogens geom
_atom_sites_solution_primary direct
_atom_sites_solution_secondary difmap
_audit_creation_method SHELXL-97
_cell_angle_alpha 90.00
_cell_angle_beta 104.391(3)
_cell_angle_gamma 90.00
_cell_formula_units_Z 4
_cell_length_a 9.7624(4)
_cell_length_b 13.2901(4)
_cell_length_c 18.1845(4)
_cell_measurement_reflns_used 2840
_cell_measurement_temperature 298(2)
_cell_measurement_theta_max 27.4228
_cell_measurement_theta_min 3.0867
_cell_volume 2285.29(13)
_computing_cell_refinement
;
CrysAlisPro, Agilent Technologies,
Version 1.171.35.19 (release 27-10-2011 CrysAlis171 .NET)
(compiled Oct 27 2011,15:02:11)
;
_computing_data_collection
;
CrysAlisPro, Agilent Technologies,
Version 1.171.35.19 (release 27-10-2011 CrysAlis171 .NET)
(compiled Oct 27 2011,15:02:11)
;
_computing_data_reduction
;
CrysAlisPro, Agilent Technologies,
Version 1.171.35.19 (release 27-10-2011 CrysAlis171 .NET)
(compiled Oct 27 2011,15:02:11)
;
_computing_molecular_graphics ORTEP
_computing_publication_material MERCURY
_computing_structure_refinement 'SHELXL-97 (Sheldrick, 2008)'
_computing_structure_solution SIR-92
_diffrn_ambient_temperature 298(2)
_diffrn_detector_area_resol_mean 16.1042
_diffrn_measured_fraction_theta_full 0.998
_diffrn_measured_fraction_theta_max 0.998
_diffrn_measurement_device_type 'Xcalibur, Eos'
_diffrn_measurement_method '\W SCANS'
_diffrn_radiation_monochromator graphite
_diffrn_radiation_source 'Enhance (Mo) X-ray Source'
_diffrn_radiation_type MoK\a
_diffrn_radiation_wavelength 0.71073
_diffrn_reflns_av_R_equivalents 0.0333
_diffrn_reflns_av_sigmaI/netI 0.0557
_diffrn_reflns_limit_h_max 9
_diffrn_reflns_limit_h_min -12
_diffrn_reflns_limit_k_max 9
_diffrn_reflns_limit_k_min -17
_diffrn_reflns_limit_l_max 22
_diffrn_reflns_limit_l_min -23
_diffrn_reflns_number 11387
_diffrn_reflns_theta_full 27.48
_diffrn_reflns_theta_max 27.48
_diffrn_reflns_theta_min 3.09
_exptl_absorpt_coefficient_mu 1.818
_exptl_absorpt_correction_T_max 0.828
_exptl_absorpt_correction_T_min 0.576
_exptl_absorpt_correction_type analytical
_exptl_absorpt_process_details
;
CrysAlisPro, Agilent Technologies,
Version 1.171.35.19 (release 27-10-2011 CrysAlis171 .NET)
(compiled Oct 27 2011,15:02:11)
Analytical numeric absorption correction using a multifaceted crystal
            model based on expressions derived by R.C. Clark & J.S. Reid.
(Clark, R. C. & Reid, J. S. (1995). Acta Cryst. A51, 887-897)
;
_exptl_crystal_colour YELLOW
_exptl_crystal_density_diffrn 1.347
_exptl_crystal_density_method 'not measured'
_exptl_crystal_description BLOCK
_exptl_crystal_F_000 960
_exptl_crystal_size_max 0.3722
_exptl_crystal_size_mid 0.2736
_exptl_crystal_size_min 0.1094
_refine_diff_density_max 0.829
_refine_diff_density_min -0.659
_refine_diff_density_rms 0.065
_refine_ls_extinction_method none
_refine_ls_goodness_of_fit_ref 1.019
_refine_ls_hydrogen_treatment riding
_refine_ls_matrix_type full
_refine_ls_number_parameters 276
_refine_ls_number_reflns 5235
_refine_ls_number_restraints 0
_refine_ls_restrained_S_all 1.019
_refine_ls_R_factor_all 0.0795
_refine_ls_R_factor_gt 0.0456
_refine_ls_shift/su_max 0.001
_refine_ls_shift/su_mean 0.000
_refine_ls_structure_factor_coef Fsqd
_refine_ls_weighting_details 'calc w=1/[\s^2^(Fo^2^)+(0.0435P)^2^+0.4898P] where P=(Fo^2^+2Fc^2^)/3'
_refine_ls_weighting_scheme calc
_refine_ls_wR_factor_gt 0.0910
_refine_ls_wR_factor_ref 0.1047
_reflns_number_gt 3595
_reflns_number_total 5235
_reflns_threshold_expression >2\s(I)
_cod_data_source_file c4dt01464b2.cif
_cod_data_source_block H2LBr
_cod_depositor_comments
;
The following automatic conversions were performed:

'_symmetry_cell_setting' value 'MONOCLINIC' changed to 'monoclinic'
according to
/usr/data/users/saulius/crontab/automatic-downloads/rss-feeds/RSC/lib/dictionaries/cif_core.dic
dictionary named 'cif_core.dic' version 2.4.2 from 2011-04-26.

Automatic conversion script
Id: cif_fix_values 2281 2013-09-26 08:29:07Z andrius 

 Adding full bibliography for 7032270--7032277.cif.
;
_cod_original_sg_symbol_H-M P21/N
_cod_database_code 7032270

loop_
_symmetry_equiv_pos_as_xyz
'x, y, z'
'-x+1/2, y+1/2, -z+1/2'
'-x, -y, -z'
'x-1/2, -y-1/2, z-1/2'

loop_
_atom_site_label
_atom_site_type_symbol
_atom_site_fract_x
_atom_site_fract_y
_atom_site_fract_z
_atom_site_U_iso_or_equiv
_atom_site_adp_type
_atom_site_occupancy
_atom_site_symmetry_multiplicity
_atom_site_calc_flag
_atom_site_refinement_flags
C1 C 1.0437(3) 0.23140(19) 0.60613(13) 0.0253(6) Uani 1 1 d .
H1 H 1.0990 0.1760 0.6258 0.030 Uiso 1 1 calc R
C2 C 0.8672(3) 0.32665(19) 0.54161(13) 0.0240(5) Uani 1 1 d .
C3 C 0.9690(3) 0.38840(19) 0.58248(13) 0.0236(5) Uani 1 1 d .
C4 C 0.7259(3) 0.3481(2) 0.49029(14) 0.0330(6) Uani 1 1 d .
H4A H 0.7035 0.4180 0.4940 0.050 Uiso 1 1 calc R
H4B H 0.6557 0.3076 0.5049 0.050 Uiso 1 1 calc R
H4C H 0.7274 0.3327 0.4389 0.050 Uiso 1 1 calc R
C5 C 0.9758(3) 0.5002(2) 0.58854(14) 0.0302(6) Uani 1 1 d .
H5A H 0.8909 0.5287 0.5572 0.045 Uiso 1 1 calc R
H5B H 1.0559 0.5243 0.5720 0.045 Uiso 1 1 calc R
H5C H 0.9851 0.5197 0.6404 0.045 Uiso 1 1 calc R
C6 C 0.8440(3) 0.13610(18) 0.52836(13) 0.0249(6) Uani 1 1 d .
C7 C 0.8502(3) 0.1019(2) 0.45689(14) 0.0279(6) Uani 1 1 d .
C8 C 0.7771(3) 0.0136(2) 0.43127(14) 0.0338(7) Uani 1 1 d .
H8 H 0.7781 -0.0108 0.3835 0.041 Uiso 1 1 calc R
C9 C 0.7033(3) -0.0389(2) 0.47427(16) 0.0368(7) Uani 1 1 d .
C10 C 0.7030(3) -0.0027(2) 0.54580(16) 0.0397(7) Uani 1 1 d .
H10 H 0.6550 -0.0387 0.5755 0.048 Uiso 1 1 calc R
C11 C 0.7719(3) 0.0854(2) 0.57444(15) 0.0329(6) Uani 1 1 d .
C12 C 0.9328(3) 0.1563(3) 0.40964(16) 0.0458(8) Uani 1 1 d .
H12A H 0.8827 0.2160 0.3886 0.069 Uiso 1 1 calc R
H12B H 0.9445 0.1133 0.3693 0.069 Uiso 1 1 calc R
H12C H 1.0240 0.1745 0.4409 0.069 Uiso 1 1 calc R
C13 C 0.6284(4) -0.1363(2) 0.4455(2) 0.0578(10) Uani 1 1 d .
H13A H 0.6121 -0.1394 0.3913 0.087 Uiso 1 1 calc R
H13B H 0.5395 -0.1390 0.4591 0.087 Uiso 1 1 calc R
H13C H 0.6860 -0.1922 0.4680 0.087 Uiso 1 1 calc R
C14 C 0.7707(4) 0.1254(2) 0.65186(17) 0.0530(9) Uani 1 1 d .
H14A H 0.8630 0.1179 0.6855 0.079 Uiso 1 1 calc R
H14B H 0.7030 0.0885 0.6715 0.079 Uiso 1 1 calc R
H14C H 0.7452 0.1953 0.6479 0.079 Uiso 1 1 calc R
C15 C 1.2124(2) 0.35765(19) 0.67267(13) 0.0253(6) Uani 1 1 d .
H15A H 1.2479 0.3038 0.7083 0.030 Uiso 1 1 calc R
H15B H 1.1976 0.4162 0.7016 0.030 Uiso 1 1 calc R
C16 C 1.3209(3) 0.38218(18) 0.62923(14) 0.0260(6) Uani 1 1 d .
C17 C 1.4720(3) 0.3837(2) 0.67264(14) 0.0263(6) Uani 1 1 d .
C18 C 1.5652(3) 0.4523(2) 0.64995(16) 0.0369(7) Uani 1 1 d .
H18 H 1.5305 0.4968 0.6102 0.044 Uiso 1 1 calc R
C19 C 1.7050(3) 0.4531(3) 0.68605(16) 0.0416(7) Uani 1 1 d .
H19 H 1.7642 0.4998 0.6716 0.050 Uiso 1 1 calc R
C20 C 1.7620(3) 0.3850(2) 0.74469(15) 0.0352(7) Uani 1 1 d .
C21 C 1.9095(3) 0.3813(3) 0.78128(18) 0.0461(8) Uani 1 1 d .
H21 H 1.9711 0.4267 0.7675 0.055 Uiso 1 1 calc R
C22 C 1.9601(3) 0.3121(3) 0.83580(19) 0.0547(9) Uani 1 1 d .
H22 H 2.0567 0.3095 0.8582 0.066 Uiso 1 1 calc R
C23 C 1.8698(3) 0.2447(3) 0.85888(18) 0.0531(9) Uani 1 1 d .
H23 H 1.9066 0.1978 0.8966 0.064 Uiso 1 1 calc R
C24 C 1.7265(3) 0.2467(2) 0.82637(16) 0.0419(7) Uani 1 1 d .
H24 H 1.6668 0.2022 0.8429 0.050 Uiso 1 1 calc R
C25 C 1.6703(3) 0.3160(2) 0.76812(14) 0.0292(6) Uani 1 1 d .
C26 C 1.5237(3) 0.3184(2) 0.73064(14) 0.0266(6) Uani 1 1 d .
H26 H 1.4621 0.2745 0.7461 0.032 Uiso 1 1 calc R
N1 N 0.9172(2) 0.22804(16) 0.55679(11) 0.0247(5) Uani 1 1 d .
N2 N 1.0773(2) 0.32708(16) 0.62244(11) 0.0234(5) Uani 1 1 d .
O1 O 1.28598(19) 0.40237(15) 0.56191(10) 0.0366(5) Uani 1 1 d .
Br1 Br 1.24582(4) 0.11649(2) 0.767354(15) 0.04604(13) Uani 1 1 d .

loop_
_atom_site_aniso_label
_atom_site_aniso_U_11
_atom_site_aniso_U_22
_atom_site_aniso_U_33
_atom_site_aniso_U_23
_atom_site_aniso_U_13
_atom_site_aniso_U_12
C1 0.0243(13) 0.0190(13) 0.0280(13) 0.0036(11) -0.0019(10) 0.0023(11)
C2 0.0252(14) 0.0207(13) 0.0235(12) 0.0030(10) 0.0014(10) -0.0014(11)
C3 0.0232(13) 0.0218(13) 0.0240(12) 0.0038(10) 0.0026(10) 0.0002(11)
C4 0.0295(15) 0.0274(14) 0.0351(14) 0.0024(12) -0.0054(11) 0.0001(13)
C5 0.0293(15) 0.0223(13) 0.0346(14) 0.0029(12) -0.0007(11) 0.0010(12)
C6 0.0266(13) 0.0169(12) 0.0270(12) -0.0022(10) -0.0011(10) -0.0016(11)
C7 0.0275(14) 0.0278(14) 0.0261(13) 0.0008(11) 0.0022(11) 0.0064(12)
C8 0.0373(16) 0.0334(16) 0.0269(14) -0.0106(12) 0.0009(12) 0.0069(14)
C9 0.0337(16) 0.0260(15) 0.0466(17) -0.0147(13) 0.0025(13) -0.0016(13)
C10 0.0443(18) 0.0278(15) 0.0500(17) -0.0049(14) 0.0176(14) -0.0110(14)
C11 0.0430(17) 0.0252(14) 0.0316(14) -0.0027(12) 0.0116(12) -0.0074(13)
C12 0.057(2) 0.051(2) 0.0324(15) 0.0030(15) 0.0158(14) 0.0013(18)
C13 0.055(2) 0.0370(19) 0.079(2) -0.0271(18) 0.0113(18) -0.0159(17)
C14 0.084(3) 0.043(2) 0.0402(17) -0.0111(15) 0.0306(17) -0.0237(19)
C15 0.0213(13) 0.0216(13) 0.0277(12) 0.0002(11) -0.0036(10) 0.0001(11)
C16 0.0265(14) 0.0178(12) 0.0297(13) 0.0020(11) -0.0005(10) -0.0012(11)
C17 0.0228(13) 0.0238(13) 0.0310(13) -0.0030(11) 0.0041(10) 0.0016(12)
C18 0.0293(15) 0.0399(17) 0.0404(16) 0.0107(14) 0.0065(12) -0.0006(14)
C19 0.0332(17) 0.0462(19) 0.0467(17) 0.0023(15) 0.0124(14) -0.0082(15)
C20 0.0250(14) 0.0418(17) 0.0379(15) -0.0100(14) 0.0064(12) 0.0061(14)
C21 0.0250(15) 0.054(2) 0.0566(19) -0.0120(17) 0.0058(14) 0.0025(16)
C22 0.0256(16) 0.057(2) 0.071(2) -0.0119(19) -0.0082(15) 0.0106(17)
C23 0.0399(19) 0.044(2) 0.060(2) 0.0011(16) -0.0167(16) 0.0147(17)
C24 0.0388(17) 0.0334(17) 0.0466(17) -0.0024(14) -0.0028(14) 0.0074(15)
C25 0.0257(14) 0.0279(14) 0.0321(14) -0.0047(12) 0.0036(11) 0.0075(13)
C26 0.0254(14) 0.0224(13) 0.0306(13) -0.0041(11) 0.0042(11) 0.0014(12)
N1 0.0275(12) 0.0197(11) 0.0241(10) 0.0018(9) 0.0007(9) -0.0025(10)
N2 0.0207(11) 0.0193(11) 0.0260(10) 0.0022(9) -0.0021(8) -0.0025(9)
O1 0.0338(11) 0.0404(12) 0.0314(10) 0.0080(9) 0.0002(8) -0.0008(9)
Br1 0.0662(2) 0.02695(16) 0.03298(17) 0.00778(13) -0.01027(13) -0.00170(16)

loop_
_atom_type_symbol
_atom_type_description
_atom_type_scat_dispersion_real
_atom_type_scat_dispersion_imag
_atom_type_scat_source
C C 0.0033 0.0016 'International Tables Vol C Tables 4.2.6.8 and 6.1.1.4'
H H 0.0000 0.0000 'International Tables Vol C Tables 4.2.6.8 and 6.1.1.4'
N N 0.0061 0.0033 'International Tables Vol C Tables 4.2.6.8 and 6.1.1.4'
O O 0.0106 0.0060 'International Tables Vol C Tables 4.2.6.8 and 6.1.1.4'
Br Br -0.2901 2.4595 'International Tables Vol C Tables 4.2.6.8 and 6.1.1.4'

loop_
_geom_angle_atom_site_label_1
_geom_angle_atom_site_label_2
_geom_angle_atom_site_label_3
_geom_angle
N2 C1 N1 108.6(2)
N2 C1 H1 125.7
N1 C1 H1 125.7
C3 C2 N1 106.6(2)
C3 C2 C4 131.7(2)
N1 C2 C4 121.7(2)
C2 C3 N2 106.9(2)
C2 C3 C5 131.0(2)
N2 C3 C5 122.2(2)
C2 C4 H4A 109.5
C2 C4 H4B 109.5
H4A C4 H4B 109.5
C2 C4 H4C 109.5
H4A C4 H4C 109.5
H4B C4 H4C 109.5
C3 C5 H5A 109.5
C3 C5 H5B 109.5
H5A C5 H5B 109.5
C3 C5 H5C 109.5
H5A C5 H5C 109.5
H5B C5 H5C 109.5
C7 C6 C11 123.3(2)
C7 C6 N1 118.5(2)
C11 C6 N1 118.2(2)
C6 C7 C8 116.7(2)
C6 C7 C12 122.1(2)
C8 C7 C12 121.2(2)
C9 C8 C7 122.3(2)
C9 C8 H8 118.9
C7 C8 H8 118.9
C8 C9 C10 118.7(3)
C8 C9 C13 120.9(3)
C10 C9 C13 120.4(3)
C9 C10 C11 122.1(3)
C9 C10 H10 119.0
C11 C10 H10 119.0
C10 C11 C6 116.9(2)
C10 C11 C14 122.2(3)
C6 C11 C14 120.9(2)
C7 C12 H12A 109.5
C7 C12 H12B 109.5
H12A C12 H12B 109.5
C7 C12 H12C 109.5
H12A C12 H12C 109.5
H12B C12 H12C 109.5
C9 C13 H13A 109.5
C9 C13 H13B 109.5
H13A C13 H13B 109.5
C9 C13 H13C 109.5
H13A C13 H13C 109.5
H13B C13 H13C 109.5
C11 C14 H14A 109.5
C11 C14 H14B 109.5
H14A C14 H14B 109.5
C11 C14 H14C 109.5
H14A C14 H14C 109.5
H14B C14 H14C 109.5
N2 C15 C16 112.02(19)
N2 C15 H15A 109.2
C16 C15 H15A 109.2
N2 C15 H15B 109.2
C16 C15 H15B 109.2
H15A C15 H15B 107.9
O1 C16 C17 121.5(2)
O1 C16 C15 121.2(2)
C17 C16 C15 117.2(2)
C26 C17 C18 119.5(2)
C26 C17 C16 121.9(2)
C18 C17 C16 118.5(2)
C19 C18 C17 120.2(3)
C19 C18 H18 119.9
C17 C18 H18 119.9
C18 C19 C20 121.5(3)
C18 C19 H19 119.2
C20 C19 H19 119.2
C19 C20 C25 118.9(2)
C19 C20 C21 122.6(3)
C25 C20 C21 118.4(3)
C22 C21 C20 120.5(3)
C22 C21 H21 119.8
C20 C21 H21 119.8
C21 C22 C23 121.0(3)
C21 C22 H22 119.5
C23 C22 H22 119.5
C24 C23 C22 120.7(3)
C24 C23 H23 119.7
C22 C23 H23 119.7
C23 C24 C25 120.0(3)
C23 C24 H24 120.0
C25 C24 H24 120.0
C24 C25 C20 119.4(2)
C24 C25 C26 122.1(3)
C20 C25 C26 118.4(2)
C17 C26 C25 121.3(3)
C17 C26 H26 119.4
C25 C26 H26 119.4
C1 N1 C2 108.7(2)
C1 N1 C6 124.2(2)
C2 N1 C6 127.1(2)
C1 N2 C3 109.3(2)
C1 N2 C15 122.7(2)
C3 N2 C15 127.9(2)

loop_
_geom_bond_atom_site_label_1
_geom_bond_atom_site_label_2
_geom_bond_distance
C1 N2 1.328(3)
C1 N1 1.334(3)
C1 H1 0.9300
C2 C3 1.359(3)
C2 N1 1.402(3)
C2 C4 1.488(3)
C3 N2 1.389(3)
C3 C5 1.490(3)
C4 H4A 0.9600
C4 H4B 0.9600
C4 H4C 0.9600
C5 H5A 0.9600
C5 H5B 0.9600
C5 H5C 0.9600
C6 C7 1.392(3)
C6 C11 1.394(4)
C6 N1 1.445(3)
C7 C8 1.393(4)
C7 C12 1.502(4)
C8 C9 1.377(4)
C8 H8 0.9300
C9 C10 1.388(4)
C9 C13 1.514(4)
C10 C11 1.386(4)
C10 H10 0.9300
C11 C14 1.508(4)
C12 H12A 0.9600
C12 H12B 0.9600
C12 H12C 0.9600
C13 H13A 0.9600
C13 H13B 0.9600
C13 H13C 0.9600
C14 H14A 0.9600
C14 H14B 0.9600
C14 H14C 0.9600
C15 N2 1.463(3)
C15 C16 1.506(4)
C15 H15A 0.9700
C15 H15B 0.9700
C16 O1 1.216(3)
C16 C17 1.490(3)
C17 C26 1.362(4)
C17 C18 1.420(4)
C18 C19 1.359(4)
C18 H18 0.9300
C19 C20 1.404(4)
C19 H19 0.9300
C20 C25 1.418(4)
C20 C21 1.429(4)
C21 C22 1.352(5)
C21 H21 0.9300
C22 C23 1.393(5)
C22 H22 0.9300
C23 C24 1.377(4)
C23 H23 0.9300
C24 C25 1.409(4)
C24 H24 0.9300
C25 C26 1.424(3)
C26 H26 0.9300

loop_
_geom_torsion_atom_site_label_1
_geom_torsion_atom_site_label_2
_geom_torsion_atom_site_label_3
_geom_torsion_atom_site_label_4
_geom_torsion
N1 C2 C3 N2 -0.9(3)
C4 C2 C3 N2 178.0(3)
N1 C2 C3 C5 179.4(3)
C4 C2 C3 C5 -1.8(5)
C11 C6 C7 C8 1.4(4)
N1 C6 C7 C8 -179.4(2)
C11 C6 C7 C12 -177.9(3)
N1 C6 C7 C12 1.3(4)
C6 C7 C8 C9 -0.8(4)
C12 C7 C8 C9 178.5(3)
C7 C8 C9 C10 -0.5(4)
C7 C8 C9 C13 -178.3(3)
C8 C9 C10 C11 1.3(4)
C13 C9 C10 C11 179.2(3)
C9 C10 C11 C6 -0.8(4)
C9 C10 C11 C14 179.5(3)
C7 C6 C11 C10 -0.6(4)
N1 C6 C11 C10 -179.8(2)
C7 C6 C11 C14 179.1(3)
N1 C6 C11 C14 -0.1(4)
N2 C15 C16 O1 20.0(3)
N2 C15 C16 C17 -161.8(2)
O1 C16 C17 C26 -146.1(3)
C15 C16 C17 C26 35.7(3)
O1 C16 C17 C18 30.8(4)
C15 C16 C17 C18 -147.4(2)
C26 C17 C18 C19 -0.3(4)
C16 C17 C18 C19 -177.2(3)
C17 C18 C19 C20 1.9(5)
C18 C19 C20 C25 -2.0(4)
C18 C19 C20 C21 177.2(3)
C19 C20 C21 C22 -177.8(3)
C25 C20 C21 C22 1.4(4)
C20 C21 C22 C23 -1.6(5)
C21 C22 C23 C24 0.3(5)
C22 C23 C24 C25 1.3(5)
C23 C24 C25 C20 -1.4(4)
C23 C24 C25 C26 177.5(3)
C19 C20 C25 C24 179.4(3)
C21 C20 C25 C24 0.2(4)
C19 C20 C25 C26 0.4(4)
C21 C20 C25 C26 -178.8(2)
C18 C17 C26 C25 -1.3(4)
C16 C17 C26 C25 175.5(2)
C24 C25 C26 C17 -177.7(2)
C20 C25 C26 C17 1.2(4)
N2 C1 N1 C2 -0.7(3)
N2 C1 N1 C6 -177.6(2)
C3 C2 N1 C1 1.0(3)
C4 C2 N1 C1 -178.0(2)
C3 C2 N1 C6 177.8(2)
C4 C2 N1 C6 -1.3(4)
C7 C6 N1 C1 -99.7(3)
C11 C6 N1 C1 79.6(3)
C7 C6 N1 C2 84.0(3)
C11 C6 N1 C2 -96.7(3)
N1 C1 N2 C3 0.1(3)
N1 C1 N2 C15 -177.5(2)
C2 C3 N2 C1 0.5(3)
C5 C3 N2 C1 -179.7(2)
C2 C3 N2 C15 177.9(2)
C5 C3 N2 C15 -2.3(4)
C16 C15 N2 C1 94.0(3)
C16 C15 N2 C3 -83.0(3)
